data_7244737
loop_
_publ_author_name
'Ueda, Masafumi'
'Mazaki, Yasuhiro'

_publ_section_title
;
 Synthesis and crystal structure of a sulphur-bridged molecular hoop
 consisting of 5,7,12,14-tetrathiapentacene
;
_journal_issue 18
_journal_name_full 'RSC Advances'
_journal_page_first 10870
_journal_page_last 10874
_journal_paper_doi 10.1039/D2RA00489E
_journal_volume 12
_journal_year 2022
_chemical_compound_source 'synthetic              '
_chemical_formula_moiety 'C27 H38 Co P Si'
_chemical_formula_sum 'C27 H38 Co P Si'
_chemical_formula_weight 480.56
_chemical_name_systematic
;
[(Di-tert-butylphosphanyl)ethylcyclopentadienyl-P]
(hydrido)(diphenylsilyl)cobalt(III)
;
_chemical_temperature_decomposition 415
_space_group_IT_number 19
_space_group_name_Hall 'P 2ac 2ab'
_space_group_name_H-M_alt 'P 21 21 21'
_symmetry_cell_setting orthorhombic
_symmetry_Int_Tables_number 19
_symmetry_space_group_name_H-M 'P 21 21 21'
_atom_sites_solution_hydrogens geom
_atom_sites_solution_primary direct
_atom_sites_solution_secondary difmap
_audit_block_doi 10.5517/cc7721k
_audit_creation_method SHELXL
_audit_update_record
;
2003-07-14 deposited with the CCDC.	2022-03-28 downloaded from the CCDC.
;
_cell_angle_alpha 90.00
_cell_angle_beta 90.00
_cell_angle_gamma 90.00
_cell_formula_units_Z 4
_cell_length_a 9.996(2)
_cell_length_b 14.546(2)
_cell_length_c 17.271(4)
_cell_measurement_reflns_used 8000
_cell_measurement_temperature 300(2)
_cell_measurement_theta_max 25.9
_cell_measurement_theta_min 2.35
_cell_volume 2511.2(8)
_computing_cell_refinement 'Stoe IPDS software'
_computing_data_collection 'Stoe IPDS software'
_computing_data_reduction 'Stoe IPDS software and SHELXL-93'
_computing_molecular_graphics 'PLATON (Spek, 1990)'
_computing_publication_material
;
The first CIF was issued by SHELXL-93.
The edited CIF is finally treated with the program CIF2SX
written by L. Farrugia, Univ. of Glasgow (1997)
and a refinement cycle is repeated to assure that
essential parameters were not changed.
;
_computing_structure_refinement 'SHELXL-93 (Sheldrick, 1993)'
_computing_structure_solution 'SHELXS-86 (Sheldrick, 1990)'
_diffrn_ambient_temperature 300(2)
_diffrn_measured_fraction_theta_max 0.98
_diffrn_measurement_device 'Stoe IPDS area detector diffractometer'
_diffrn_measurement_method '276 exposures, \D \f 1.3 \%'
_diffrn_radiation_monochromator graphite
_diffrn_radiation_source 'fine-focus sealed tube'
_diffrn_radiation_type MoK\a
_diffrn_radiation_wavelength 0.71073
_diffrn_reflns_av_R_equivalents 0.0909
_diffrn_reflns_av_sigmaI/netI 0.0680
_diffrn_reflns_limit_h_max 12
_diffrn_reflns_limit_h_min -12
_diffrn_reflns_limit_k_max 17
_diffrn_reflns_limit_k_min -17
_diffrn_reflns_limit_l_max 21
_diffrn_reflns_limit_l_min -21
_diffrn_reflns_number 35965
_diffrn_reflns_theta_max 26.08
_diffrn_reflns_theta_min 2.35
_diffrn_standards_decay_% 0
_diffrn_standards_number 0
_exptl_absorpt_coefficient_mu 0.807
_exptl_absorpt_correction_T_max 1.0
_exptl_absorpt_correction_T_min 1.0
_exptl_absorpt_correction_type none
_exptl_crystal_colour red
_exptl_crystal_density_diffrn 1.271
_exptl_crystal_density_meas ?
_exptl_crystal_description 'irregular shape'
_exptl_crystal_F_000 1024
_exptl_crystal_size_max 0.42
_exptl_crystal_size_mid 0.32
_exptl_crystal_size_min 0.18
_refine_diff_density_max 0.287
_refine_diff_density_min -0.380
_refine_diff_density_rms 0.046
_refine_ls_abs_structure_details 'Flack H D (1983), Acta Cryst. A39, 876-881'
_refine_ls_abs_structure_Flack -0.018(14)
_refine_ls_extinction_method none
_refine_ls_goodness_of_fit_all 1.102
_refine_ls_goodness_of_fit_ref 1.295
_refine_ls_hydrogen_treatment mixed
_refine_ls_matrix_type full
_refine_ls_number_parameters 279
_refine_ls_number_reflns 4872
_refine_ls_number_restraints 0
_refine_ls_restrained_S_all 1.102
_refine_ls_restrained_S_obs 1.295
_refine_ls_R_factor_all 0.0573
_refine_ls_R_factor_gt 0.0331
_refine_ls_shift/esd_mean 0.000
_refine_ls_shift/su_max -0.001
_refine_ls_structure_factor_coef Fsqd
_refine_ls_weighting_details 'calc w=1/[\s^2^(Fo^2^)]'
_refine_ls_weighting_scheme calc
_refine_ls_wR_factor_all 0.0586
_refine_ls_wR_factor_ref 0.0564
_reflns_number_gt 3355
_reflns_number_total 4872
_reflns_threshold_expression >2sigma(I)
_cod_data_source_file d2ra00489e2.cif
_cod_data_source_block wart_liyon2i
_cod_depositor_comments
;
The following automatic conversions were performed:

data name '_chemical_melting_point' was changed to
'_chemical_temperature_decomposition' since the value had been '415
K, decomp.'. The value '415 K, decomp.' was changed to '415'.

data item '_exptl_crystal_density_meas' value 'not measured' was
changed to '?' -- the value is perceived as not measured.

Automatic conversion script
Id: cif_fix_values 7556 2019-12-06 15:28:31Z antanas 
;
_cod_database_code 7244737

loop_
_symmetry_equiv_pos_as_xyz
'x, y, z'
'x+1/2, -y+1/2, -z'
'-x, y+1/2, -z+1/2'
'-x+1/2, -y, z+1/2'

loop_
_atom_site_aniso_label
_atom_site_aniso_U_11
_atom_site_aniso_U_22
_atom_site_aniso_U_33
_atom_site_aniso_U_23
_atom_site_aniso_U_13
_atom_site_aniso_U_12
Co1 0.0303(2) 0.0303(2) 0.0575(3) 0.0008(3) 0.0001(2) -0.0010(2)
P1 0.0305(3) 0.0315(4) 0.0473(4) 0.0049(5) -0.0001(4) 0.0011(3)
Si1 0.0344(4) 0.0340(5) 0.0421(4) -0.0008(5) 0.0006(5) 0.0022(3)
C1 0.045(2) 0.029(2) 0.081(3) 0.009(2) 0.000(2) -0.006(2)
C2 0.088(3) 0.059(3) 0.068(3) 0.010(2) 0.023(2) -0.027(2)
C3 0.072(3) 0.037(3) 0.186(6) -0.004(3) 0.066(4) -0.010(2)
C4 0.038(2) 0.056(3) 0.188(5) 0.021(4) -0.017(4) -0.014(2)
C5 0.078(3) 0.030(3) 0.109(4) -0.012(2) -0.016(2) -0.026(2)
C6 0.058(2) 0.037(3) 0.139(4) 0.024(2) -0.001(2) -0.001(2)
C7 0.046(2) 0.038(2) 0.084(3) 0.013(2) -0.002(2) 0.008(2)
C8 0.054(2) 0.040(2) 0.056(2) 0.001(2) 0.0150(15) 0.011(2)
C9 0.084(3) 0.077(3) 0.063(3) -0.018(2) 0.013(2) 0.013(2)
C10 0.058(2) 0.066(3) 0.102(3) 0.008(3) 0.036(2) 0.004(2)
C11 0.093(3) 0.060(3) 0.055(2) 0.016(2) 0.030(2) 0.023(2)
C12 0.039(2) 0.052(3) 0.065(2) 0.003(2) -0.013(2) -0.007(2)
C13 0.082(3) 0.103(4) 0.051(2) -0.009(2) -0.017(2) -0.022(2)
C14 0.051(2) 0.088(4) 0.126(4) 0.017(3) -0.037(2) -0.001(2)
C15 0.058(2) 0.058(3) 0.090(3) -0.008(2) -0.006(2) -0.009(2)
C16 0.038(2) 0.032(2) 0.045(2) 0.000(2) 0.0027(14) 0.0016(14)
C17 0.050(2) 0.054(3) 0.060(2) -0.004(2) -0.004(2) 0.008(2)
C18 0.060(2) 0.070(3) 0.053(2) 0.001(2) -0.016(2) 0.003(2)
C19 0.046(2) 0.058(3) 0.071(3) 0.018(2) -0.017(2) 0.000(2)
C20 0.039(2) 0.050(2) 0.071(2) 0.014(2) -0.001(2) 0.009(2)
C21 0.046(2) 0.039(2) 0.050(2) -0.0015(14) -0.0020(14) 0.0045(15)
C22 0.049(2) 0.040(2) 0.047(2) -0.001(2) -0.0034(15) 0.008(2)
C23 0.072(2) 0.052(3) 0.071(3) -0.010(2) -0.005(2) 0.004(2)
C24 0.121(4) 0.074(4) 0.080(3) -0.038(3) -0.010(3) 0.015(3)
C25 0.171(6) 0.075(4) 0.055(3) -0.024(3) -0.005(4) 0.041(4)
C26 0.112(3) 0.090(4) 0.060(3) 0.003(3) 0.026(2) 0.035(3)
C27 0.067(3) 0.062(3) 0.059(3) -0.004(2) 0.005(2) 0.009(2)

loop_
_atom_site_label
_atom_site_type_symbol
_atom_site_fract_x
_atom_site_fract_y
_atom_site_fract_z
_atom_site_U_iso_or_equiv
_atom_site_thermal_displace_type
_atom_site_occupancy
_atom_site_calc_flag
_atom_site_refinement_flags
_atom_site_disorder_group
Co1 Co 0.41119(3) 0.39003(3) 0.34930(3) 0.03936(11) Uani 1 d . .
H1 H 0.4073(27) 0.4168(18) 0.2761(15) 0.047(8) Uiso 1 d . .
P1 P 0.62828(6) 0.38912(6) 0.34497(5) 0.0364(2) Uani 1 d . .
Si1 Si 0.35583(7) 0.53891(5) 0.34793(5) 0.0368(2) Uani 1 d . .
H2 H 0.4562(21) 0.5980(19) 0.3182(12) 0.039(7) Uiso 1 d . .
C1 C 0.4236(3) 0.2540(2) 0.3786(2) 0.0519(9) Uani 1 d . .
C2 C 0.3825(4) 0.3052(3) 0.4433(2) 0.0716(12) Uani 1 d . .
H3 H 0.4272(4) 0.3094(3) 0.4904(2) 0.086 Uiso 1 calc R .
C3 C 0.2667(5) 0.3471(3) 0.4249(4) 0.098(2) Uani 1 d . .
H4 H 0.2189(5) 0.3856(3) 0.4578(4) 0.118 Uiso 1 calc R .
C4 C 0.2292(3) 0.3253(3) 0.3513(4) 0.094(2) Uani 1 d . .
H5 H 0.1538(3) 0.3465(3) 0.3253(4) 0.113 Uiso 1 calc R .
C5 C 0.3280(4) 0.2638(3) 0.3218(2) 0.0725(13) Uani 1 d . .
H6 H 0.3278(4) 0.2357(3) 0.2735(2) 0.087 Uiso 1 calc R .
C6 C 0.5541(3) 0.2050(2) 0.3675(3) 0.0779(14) Uani 1 d . .
H7 H 0.5627(3) 0.1572(2) 0.4063(3) 0.094 Uiso 1 calc R .
H8 H 0.5548(3) 0.1759(2) 0.3170(3) 0.094 Uiso 1 calc R .
C7 C 0.6704(3) 0.2689(2) 0.3735(2) 0.0556(10) Uani 1 d . .
H9 H 0.7420(3) 0.2466(2) 0.3407(2) 0.067 Uiso 1 calc R .
H10 H 0.7028(3) 0.2688(2) 0.4265(2) 0.067 Uiso 1 calc R .
C8 C 0.7009(3) 0.4025(3) 0.2444(2) 0.0500(9) Uani 1 d . .
C9 C 0.6416(4) 0.3251(3) 0.1959(2) 0.0747(12) Uani 1 d . .
H11 H 0.5458(4) 0.3292(3) 0.1968(2) 0.112 Uiso 1 calc R .
H12 H 0.6690(4) 0.2670(3) 0.2168(2) 0.112 Uiso 1 calc R .
H13 H 0.6727(4) 0.3304(3) 0.1435(2) 0.112 Uiso 1 calc R .
C10 C 0.8528(3) 0.3954(3) 0.2426(2) 0.0754(12) Uani 1 d . .
H14 H 0.8908(3) 0.4440(3) 0.2731(2) 0.113 Uiso 1 calc R .
H15 H 0.8835(3) 0.4006(3) 0.1901(2) 0.113 Uiso 1 calc R .
H16 H 0.8798(3) 0.3371(3) 0.2634(2) 0.113 Uiso 1 calc R .
C11 C 0.6584(4) 0.4939(3) 0.2090(2) 0.0695(12) Uani 1 d . .
H17 H 0.5626(4) 0.4987(3) 0.2101(2) 0.104 Uiso 1 calc R .
H18 H 0.6891(4) 0.4972(3) 0.1564(2) 0.104 Uiso 1 calc R .
H19 H 0.6966(4) 0.5435(3) 0.2383(2) 0.104 Uiso 1 calc R .
C12 C 0.7297(3) 0.4565(3) 0.4171(2) 0.0520(10) Uani 1 d . .
C13 C 0.6507(4) 0.4557(3) 0.4931(2) 0.0786(13) Uani 1 d . .
H20 H 0.6396(4) 0.3935(3) 0.5104(2) 0.118 Uiso 1 calc R .
H21 H 0.5645(4) 0.4831(3) 0.4849(2) 0.118 Uiso 1 calc R .
H22 H 0.6986(4) 0.4901(3) 0.5316(2) 0.118 Uiso 1 calc R .
C14 C 0.8705(3) 0.4180(3) 0.4334(3) 0.0881(15) Uani 1 d . .
H23 H 0.8635(3) 0.3548(3) 0.4489(3) 0.132 Uiso 1 calc R .
H24 H 0.9116(3) 0.4529(3) 0.4742(3) 0.132 Uiso 1 calc R .
H25 H 0.9240(3) 0.4223(3) 0.3874(3) 0.132 Uiso 1 calc R .
C15 C 0.7441(4) 0.5569(3) 0.3927(2) 0.0689(12) Uani 1 d . .
H26 H 0.7933(4) 0.5602(3) 0.3451(2) 0.103 Uiso 1 calc R .
H27 H 0.7910(4) 0.5902(3) 0.4322(2) 0.103 Uiso 1 calc R .
H28 H 0.6569(4) 0.5833(3) 0.3855(2) 0.103 Uiso 1 calc R .
C16 C 0.2077(3) 0.5678(2) 0.2834(2) 0.0381(8) Uani 1 d . .
C17 C 0.1974(3) 0.5306(3) 0.2093(2) 0.0549(10) Uani 1 d . .
H29 H 0.2591(3) 0.4865(3) 0.1937(2) 0.066 Uiso 1 calc R .
C18 C 0.0977(3) 0.5574(2) 0.1581(2) 0.0610(9) Uani 1 d . .
H30 H 0.0946(3) 0.5320(2) 0.1087(2) 0.073 Uiso 1 calc R .
C19 C 0.0043(3) 0.6206(3) 0.1798(2) 0.0584(9) Uani 1 d . .
H31 H -0.0628(3) 0.6386(3) 0.1456(2) 0.070 Uiso 1 calc R .
C20 C 0.0107(3) 0.6573(2) 0.2526(2) 0.0532(9) Uani 1 d . .
H32 H -0.0529(3) 0.7001(2) 0.2681(2) 0.064 Uiso 1 calc R .
C21 C 0.1097(3) 0.6317(2) 0.3028(2) 0.0451(8) Uani 1 d . .
H33 H 0.1115(3) 0.6580(2) 0.3519(2) 0.054 Uiso 1 calc R .
C22 C 0.3158(3) 0.5962(3) 0.4443(2) 0.0453(8) Uani 1 d . .
C23 C 0.4022(4) 0.6594(3) 0.4776(2) 0.0650(10) Uani 1 d . .
H34 H 0.4819(4) 0.6728(3) 0.4522(2) 0.078 Uiso 1 calc R .
C24 C 0.3758(5) 0.7026(3) 0.5458(3) 0.091(2) Uani 1 d . .
H35 H 0.4361(5) 0.7450(3) 0.5659(3) 0.110 Uiso 1 calc R .
C25 C 0.2610(7) 0.6834(4) 0.5841(3) 0.101(2) Uani 1 d . .
H36 H 0.2431(7) 0.7123(4) 0.6310(3) 0.121 Uiso 1 calc R .
C26 C 0.1702(5) 0.6215(4) 0.5544(2) 0.0875(14) Uani 1 d . .
H37 H 0.0908(5) 0.6087(4) 0.5803(2) 0.105 Uiso 1 calc R .
C27 C 0.2000(4) 0.5792(3) 0.4855(2) 0.0629(12) Uani 1 d . .
H38 H 0.1392(4) 0.5370(3) 0.4656(2) 0.076 Uiso 1 calc R .

loop_
_atom_type_symbol
_atom_type_description
_atom_type_scat_dispersion_real
_atom_type_scat_dispersion_imag
_atom_type_scat_source
C C 0.0033 0.0016 'International Tables Vol C Tables 4.2.6.8 and 6.1.1.4'
H H 0.0000 0.0000 'International Tables Vol C Tables 4.2.6.8 and 6.1.1.4'
Co Co 0.3494 0.9721 'International Tables Vol C Tables 4.2.6.8 and 6.1.1.4'
P P 0.1023 0.0942 'International Tables Vol C Tables 4.2.6.8 and 6.1.1.4'
Si Si 0.0817 0.0704 'International Tables Vol C Tables 4.2.6.8 and 6.1.1.4'

loop_
_citation_id
_citation_doi
_citation_year
1 10.1021/om030581b 2003

loop_
_geom_angle_atom_site_label_1
_geom_angle_atom_site_label_2
_geom_angle_atom_site_label_3
_geom_angle
_geom_angle_site_symmetry_1
_geom_angle_site_symmetry_3
_geom_angle_publ_flag
C3 Co1 C1 65.8(2) . . ?
C3 Co1 C4 38.9(2) . . ?
C1 Co1 C4 66.74(15) . . ?
C3 Co1 C2 38.3(2) . . ?
C1 Co1 C2 40.03(13) . . ?
C4 Co1 C2 65.6(2) . . ?
C3 Co1 C5 65.9(2) . . ?
C1 Co1 C5 39.04(13) . . ?
C4 Co1 C5 40.5(2) . . ?
C2 Co1 C5 66.0(2) . . ?
C3 Co1 P1 136.6(2) . . ?
C1 Co1 P1 86.69(9) . . ?
C4 Co1 P1 152.28(13) . . ?
C2 Co1 P1 99.37(13) . . ?
C5 Co1 P1 112.84(12) . . ?
C3 Co1 Si1 97.34(13) . . ?
C1 Co1 Si1 162.65(10) . . ?
C4 Co1 Si1 103.03(13) . . ?
C2 Co1 Si1 123.65(13) . . ?
C5 Co1 Si1 139.22(13) . . ?
P1 Co1 Si1 104.65(3) . . ?
C7 P1 C12 101.1(2) . . ?
C7 P1 C8 104.6(2) . . ?
C12 P1 C8 110.3(2) . . ?
C7 P1 Co1 102.83(10) . . ?
C12 P1 Co1 120.84(11) . . ?
C8 P1 Co1 114.47(10) . . ?
C16 Si1 C22 104.58(13) . . ?
C16 Si1 Co1 114.43(10) . . ?
C22 Si1 Co1 117.85(12) . . ?
C5 C1 C2 108.0(3) . . ?
C5 C1 C6 124.3(4) . . ?
C2 C1 C6 127.4(4) . . ?
C5 C1 Co1 71.4(2) . . ?
C2 C1 Co1 70.5(2) . . ?
C6 C1 Co1 118.7(2) . . ?
C3 C2 C1 107.6(4) . . ?
C3 C2 Co1 70.2(3) . . ?
C1 C2 Co1 69.5(2) . . ?
C2 C3 C4 110.6(4) . . ?
C2 C3 Co1 71.5(2) . . ?
C4 C3 Co1 70.7(3) . . ?
C3 C4 C5 106.8(4) . . ?
C3 C4 Co1 70.4(2) . . ?
C5 C4 Co1 70.6(2) . . ?
C1 C5 C4 107.0(4) . . ?
C1 C5 Co1 69.5(2) . . ?
C4 C5 Co1 68.9(2) . . ?
C7 C6 C1 112.0(3) . . ?
C6 C7 P1 112.9(2) . . ?
C10 C8 C9 109.0(3) . . ?
C10 C8 C11 109.2(3) . . ?
C9 C8 C11 108.4(3) . . ?
C10 C8 P1 113.2(2) . . ?
C9 C8 P1 106.2(2) . . ?
C11 C8 P1 110.5(2) . . ?
C15 C12 C13 107.0(3) . . ?
C15 C12 C14 108.2(3) . . ?
C13 C12 C14 108.1(3) . . ?
C15 C12 P1 111.5(2) . . ?
C13 C12 P1 106.6(2) . . ?
C14 C12 P1 115.1(3) . . ?
C21 C16 C17 115.4(3) . . ?
C21 C16 Si1 123.7(2) . . ?
C17 C16 Si1 120.7(2) . . ?
C18 C17 C16 121.9(3) . . ?
C19 C18 C17 120.4(3) . . ?
C18 C19 C20 118.9(3) . . ?
C19 C20 C21 120.8(3) . . ?
C20 C21 C16 122.6(3) . . ?
C27 C22 C23 115.2(3) . . ?
C27 C22 Si1 123.3(3) . . ?
C23 C22 Si1 121.5(3) . . ?
C24 C23 C22 123.0(4) . . ?
C25 C24 C23 119.5(5) . . ?
C24 C25 C26 120.7(4) . . ?
C27 C26 C25 118.3(4) . . ?
C26 C27 C22 123.3(4) . . ?

loop_
_geom_bond_atom_site_label_1
_geom_bond_atom_site_label_2
_geom_bond_distance
_geom_bond_site_symmetry_2
_geom_bond_publ_flag
Co1 C3 2.045(4) . ?
Co1 C1 2.047(3) . ?
Co1 C4 2.048(3) . ?
Co1 C2 2.060(4) . ?
Co1 C5 2.070(4) . ?
Co1 P1 2.1714(8) . ?
Co1 Si1 2.2352(9) . ?
P1 C7 1.865(3) . ?
P1 C12 1.881(3) . ?
P1 C8 1.892(3) . ?
Si1 C16 1.901(3) . ?
Si1 C22 1.904(3) . ?
C1 C5 1.376(5) . ?
C1 C2 1.406(5) . ?
C1 C6 1.498(4) . ?
C2 C3 1.346(6) . ?
C3 C4 1.362(7) . ?
C4 C5 1.426(6) . ?
C6 C7 1.492(4) . ?
C8 C10 1.522(4) . ?
C8 C9 1.523(5) . ?
C8 C11 1.524(5) . ?
C12 C15 1.526(4) . ?
C12 C13 1.533(5) . ?
C12 C14 1.541(5) . ?
C16 C21 1.391(4) . ?
C16 C17 1.393(4) . ?
C17 C18 1.388(4) . ?
C18 C19 1.363(5) . ?
C19 C20 1.367(5) . ?
C20 C21 1.367(4) . ?
C22 C27 1.381(4) . ?
C22 C23 1.386(5) . ?
C23 C24 1.361(5) . ?
C24 C25 1.354(7) . ?
C25 C26 1.378(7) . ?
C26 C27 1.371(5) . ?
